data_7010202
loop_
_publ_author_name
'Clarke, Lionel P.'
'Davies, John E.'
'Raithby, Paul R.'
'Shields, Gregory P.'

_publ_section_title
;
 Novel coordination modes of partially hydrogenated diyne ligands on
 metal carbonyl clusters&#x200A;&#x2020;
;
_journal_issue 24
_journal_name_full 'Journal of the Chemical Society, Dalton Transactions'
_journal_page_first 4527
_journal_paper_doi 10.1039/b006810l
_journal_year 2000
_chemical_formula_sum 'C28 H12 O12 Ru4'
_chemical_formula_weight 944.66
_chemical_name_systematic
;
 ?
;
_space_group_IT_number 14
_symmetry_cell_setting monoclinic
_symmetry_space_group_name_Hall '-P 2yn'
_symmetry_space_group_name_H-M 'P 1 21/n 1'
_atom_sites_solution_hydrogens geom
_atom_sites_solution_primary direct
_atom_sites_solution_secondary difmap
_audit_creation_method SHELXL
_cell_angle_alpha 90.00
_cell_angle_beta 107.870(10)
_cell_angle_gamma 90.00
_cell_formula_units_Z 4
_cell_length_a 10.748(3)
_cell_length_b 18.891(4)
_cell_length_c 15.778(3)
_cell_measurement_reflns_used 25
_cell_measurement_temperature 293(2)
_cell_volume 3049.0(12)
_computing_cell_refinement 'Rigaku AFC5R data collection software'
_computing_data_collection 'Rigaku AFC5R data collection software'
_computing_data_reduction 'Riagku AFC5R data collection software'
_computing_molecular_graphics 'SHELXTL-PLUS (Sheldrick, 1991)'
_computing_publication_material 'SHELXL-93 (Sheldrick, 1993)'
_computing_structure_refinement 'SHELXL-93 (Sheldrick, 1993)'
_computing_structure_solution 'SHELXS-86 (Sheldrick, 1990)'
_diffrn_ambient_temperature 293(2)
_diffrn_measurement_device 'Rigaku AFC5R four-circle diffractometer'
_diffrn_measurement_method 'Omega/2-theta scans'
_diffrn_radiation_monochromator graphite
_diffrn_radiation_source 'fine-focus rotating anode'
_diffrn_radiation_type MoK\a
_diffrn_radiation_wavelength 0.71073
_diffrn_reflns_av_R_equivalents 0.0377
_diffrn_reflns_av_sigmaI/netI 0.1077
_diffrn_reflns_limit_h_max 12
_diffrn_reflns_limit_h_min 0
_diffrn_reflns_limit_k_max 22
_diffrn_reflns_limit_k_min 0
_diffrn_reflns_limit_l_max 17
_diffrn_reflns_limit_l_min -18
_diffrn_reflns_number 5672
_diffrn_reflns_theta_max 25.00
_diffrn_reflns_theta_min 1.73
_diffrn_standards_decay_% 2.4
_diffrn_standards_interval_count 200
_diffrn_standards_number 3
_exptl_absorpt_coefficient_mu 2.005
_exptl_absorpt_correction_T_max 0.998
_exptl_absorpt_correction_T_min 0.889
_exptl_absorpt_correction_type psi-scan
_exptl_crystal_colour Purple
_exptl_crystal_density_diffrn 2.058
_exptl_crystal_description Block
_exptl_crystal_F_000 1808
_exptl_crystal_size_max 0.30
_exptl_crystal_size_mid 0.20
_exptl_crystal_size_min 0.15
_refine_diff_density_max 0.717
_refine_diff_density_min -0.559
_refine_diff_density_rms 0.142
_refine_ls_extinction_method none
_refine_ls_goodness_of_fit_all 1.001
_refine_ls_goodness_of_fit_obs 1.052
_refine_ls_hydrogen_treatment 'riding atoms'
_refine_ls_matrix_type full
_refine_ls_number_parameters 397
_refine_ls_number_reflns 5358
_refine_ls_number_restraints 0
_refine_ls_restrained_S_all 1.868
_refine_ls_restrained_S_obs 1.052
_refine_ls_R_factor_all 0.1233
_refine_ls_R_factor_obs 0.0443
_refine_ls_shift/esd_max 0.001
_refine_ls_shift/esd_mean 0.000
_refine_ls_structure_factor_coef Fsqd
_refine_ls_weighting_details 'w=1/[\s^2^(Fo^2^)+(0.0363P)^2^+0.0000P] where P=(Fo^2^+2Fc^2^)/3'
_refine_ls_weighting_scheme calc
_refine_ls_wR_factor_all 0.2145
_refine_ls_wR_factor_obs 0.0927
_reflns_number_observed 3298
_reflns_number_total 5370
_reflns_observed_criterion >2sigma(I)
_cod_data_source_file b006810l.txt
_cod_data_source_block pr9609
_cod_depositor_comments
;
The following automatic conversions were performed:

'_refine_ls_weighting_scheme' value 'calc
w=1/[\s^2^(Fo^2^)+(0.0363P)^2^+0.0000P] where P=(Fo^2^+2Fc^2^)/3' was
changed to 'calc'. New tag '_refine_ls_weighting_details' was
created. The value of the new tag was set to
'w=1/[\s^2^(Fo^2^)+(0.0363P)^2^+0.0000P] where P=(Fo^2^+2Fc^2^)/3'.

Automatic conversion script
Id: cif_fix_values 3143 2015-03-26 13:38:13Z robertas 
;
_cod_original_sg_symbol_H-M P2(1)/n
_cod_database_code 7010202

loop_
_symmetry_equiv_pos_as_xyz
'x, y, z'
'-x+1/2, y+1/2, -z+1/2'
'-x, -y, -z'
'x-1/2, -y-1/2, z-1/2'

loop_
_atom_site_aniso_label
_atom_site_aniso_U_11
_atom_site_aniso_U_22
_atom_site_aniso_U_33
_atom_site_aniso_U_23
_atom_site_aniso_U_13
_atom_site_aniso_U_12
Ru1 0.0356(4) 0.0401(4) 0.0497(4) -0.0044(4) 0.0169(3) -0.0015(4)
Ru2 0.0337(4) 0.0292(4) 0.0350(4) -0.0016(3) 0.0069(3) -0.0022(3)
Ru3 0.0446(4) 0.0391(4) 0.0345(4) 0.0044(4) 0.0160(3) 0.0018(4)
Ru4 0.0368(4) 0.0374(4) 0.0320(4) 0.0001(3) 0.0010(3) -0.0026(3)
O11 0.062(5) 0.112(8) 0.141(8) 0.038(6) 0.030(6) -0.036(5)
C11 0.045(6) 0.061(7) 0.080(8) 0.007(6) 0.025(6) -0.010(6)
O12 0.112(8) 0.171(10) 0.104(7) -0.064(7) 0.074(6) -0.009(7)
C12 0.060(7) 0.095(10) 0.079(8) -0.031(7) 0.040(7) -0.004(7)
O13 0.056(5) 0.064(5) 0.146(8) 0.008(6) 0.005(5) 0.023(5)
C13 0.041(6) 0.055(7) 0.088(8) -0.006(6) 0.018(6) -0.007(5)
O21 0.090(6) 0.051(5) 0.089(6) 0.018(4) 0.044(5) 0.011(4)
C21 0.046(6) 0.041(6) 0.057(6) 0.002(5) 0.020(5) 0.000(5)
O22 0.079(5) 0.063(5) 0.044(4) -0.022(4) 0.007(4) 0.008(4)
C22 0.049(6) 0.044(6) 0.040(5) -0.008(5) 0.010(4) 0.011(5)
O23 0.038(4) 0.083(6) 0.108(6) -0.012(5) -0.001(4) -0.013(4)
C23 0.045(6) 0.047(6) 0.061(6) -0.005(5) 0.011(5) -0.007(5)
O31 0.040(5) 0.126(8) 0.108(7) 0.020(6) 0.009(4) 0.000(5)
C31 0.054(7) 0.054(7) 0.050(6) 0.022(5) 0.010(5) 0.000(5)
O32 0.100(6) 0.052(5) 0.065(5) 0.025(4) 0.026(4) 0.000(4)
C32 0.040(5) 0.056(7) 0.043(5) -0.001(5) 0.019(4) -0.003(5)
O33 0.187(11) 0.101(8) 0.089(7) -0.040(6) 0.078(7) -0.012(7)
C33 0.117(11) 0.052(7) 0.059(7) -0.010(6) 0.042(7) -0.013(7)
O41 0.071(6) 0.133(8) 0.087(6) 0.006(6) 0.006(5) -0.051(6)
C41 0.043(6) 0.084(9) 0.054(6) 0.005(6) 0.003(5) -0.012(6)
O42 0.090(6) 0.060(5) 0.098(6) 0.028(5) -0.034(5) 0.011(5)
C42 0.067(7) 0.048(6) 0.052(6) 0.015(6) -0.001(5) -0.008(6)
O43 0.114(7) 0.117(8) 0.056(5) -0.038(5) 0.024(5) -0.012(6)
C43 0.074(8) 0.072(8) 0.035(6) -0.002(6) 0.002(5) 0.015(6)
C51 0.043(5) 0.035(5) 0.043(5) 0.002(4) 0.012(4) 0.003(4)
C52 0.051(6) 0.040(5) 0.041(5) -0.009(4) 0.007(5) 0.008(5)
C53 0.037(6) 0.064(7) 0.058(6) 0.005(6) 0.003(5) 0.005(5)
C54 0.040(6) 0.048(6) 0.084(8) 0.016(6) 0.019(6) 0.006(5)
C55 0.070(8) 0.055(7) 0.074(8) 0.008(6) 0.027(7) 0.012(6)
C56 0.057(6) 0.047(6) 0.042(5) -0.002(5) 0.016(5) 0.008(5)
C57 0.047(6) 0.031(5) 0.036(5) 0.000(4) 0.013(4) -0.003(4)
C58 0.035(5) 0.030(5) 0.036(5) -0.001(4) 0.007(4) -0.016(4)
C59 0.023(4) 0.033(5) 0.031(4) 0.005(4) 0.000(3) -0.004(4)
C60 0.027(4) 0.047(5) 0.027(4) -0.004(4) 0.001(4) -0.003(4)
C61 0.032(5) 0.039(5) 0.028(4) 0.001(4) 0.007(4) 0.001(4)
C62 0.054(6) 0.060(7) 0.040(5) 0.010(5) 0.005(5) 0.004(5)
C63 0.076(8) 0.061(7) 0.050(6) 0.018(6) 0.024(6) 0.007(6)
C64 0.070(8) 0.039(6) 0.087(9) 0.018(6) 0.024(7) 0.000(6)
C65 0.060(7) 0.027(5) 0.074(7) 0.007(5) 0.020(6) -0.007(5)
C66 0.064(7) 0.042(6) 0.039(5) 0.009(5) 0.006(5) 0.000(5)

loop_
_atom_site_label
_atom_site_type_symbol
_atom_site_fract_x
_atom_site_fract_y
_atom_site_fract_z
_atom_site_U_iso_or_equiv
_atom_site_thermal_displace_type
_atom_site_occupancy
_atom_site_calc_flag
_atom_site_refinement_flags
_atom_site_disorder_group
Ru1 Ru -0.03051(7) 0.19811(4) 0.25734(5) 0.0409(2) Uani 1 d . .
Ru2 Ru 0.18597(7) 0.24912(4) 0.21469(4) 0.0335(2) Uani 1 d . .
Ru3 Ru 0.25563(7) 0.17088(4) 0.07874(5) 0.0385(2) Uani 1 d . .
Ru4 Ru 0.00209(7) 0.16484(4) 0.08628(5) 0.0376(2) Uani 1 d . .
O11 O -0.2347(8) 0.0925(5) 0.2652(7) 0.105(3) Uani 1 d . .
C11 C -0.1595(10) 0.1322(6) 0.2607(7) 0.061(3) Uani 1 d . .
O12 O -0.0222(9) 0.2450(6) 0.4419(6) 0.120(4) Uani 1 d . .
C12 C -0.0257(11) 0.2282(7) 0.3725(8) 0.074(4) Uani 1 d . .
O13 O -0.2282(8) 0.3087(4) 0.1562(7) 0.095(3) Uani 1 d . .
C13 C -0.1518(10) 0.2673(6) 0.1919(8) 0.062(3) Uani 1 d . .
O21 O 0.1321(8) 0.3909(4) 0.1115(5) 0.073(2) Uani 1 d . .
C21 C 0.1520(9) 0.3389(5) 0.1475(7) 0.047(2) Uani 1 d . .
O22 O 0.1826(7) 0.3280(4) 0.3803(4) 0.065(2) Uani 1 d . .
C22 C 0.1703(9) 0.2946(5) 0.3178(6) 0.045(2) Uani 1 d . .
O23 O 0.4793(7) 0.2642(4) 0.2980(6) 0.082(3) Uani 1 d . .
C23 C 0.3714(10) 0.2578(5) 0.2621(7) 0.052(3) Uani 1 d . .
O31 O 0.5477(7) 0.1896(5) 0.1472(6) 0.095(3) Uani 1 d . .
C31 C 0.4369(10) 0.1825(5) 0.1211(6) 0.054(3) Uani 1 d . .
O32 O 0.2055(8) 0.3053(4) -0.0350(5) 0.072(2) Uani 1 d . .
C32 C 0.2247(9) 0.2577(6) 0.0106(6) 0.045(2) Uani 1 d . .
O33 O 0.2915(11) 0.0852(5) -0.0740(6) 0.118(4) Uani 1 d . .
C33 C 0.2762(13) 0.1167(6) -0.0171(7) 0.072(4) Uani 1 d . .
O41 O -0.2506(8) 0.0848(5) 0.0650(6) 0.101(3) Uani 1 d . .
C41 C -0.1553(10) 0.1159(7) 0.0773(7) 0.063(3) Uani 1 d . .
O42 O -0.1226(8) 0.2992(4) -0.0145(6) 0.097(3) Uani 1 d . .
C42 C -0.0782(10) 0.2501(6) 0.0234(6) 0.060(3) Uani 1 d . .
O43 O -0.0096(9) 0.0803(5) -0.0790(5) 0.096(3) Uani 1 d . .
C43 C 0.0056(11) 0.1145(6) -0.0172(6) 0.063(3) Uani 1 d . .
C51 C 0.3712(9) 0.0359(5) 0.2154(6) 0.040(2) Uani 1 d . .
C52 C 0.4254(9) 0.0603(5) 0.3030(6) 0.045(2) Uani 1 d . .
H52 H 0.3850(9) 0.0963(5) 0.3249(6) 0.054 Uiso 1 calc R .
C53 C 0.5413(9) 0.0294(6) 0.3569(7) 0.055(3) Uani 1 d . .
H53 H 0.5767(9) 0.0448(6) 0.4154(7) 0.067 Uiso 1 calc R .
C54 C 0.6033(10) -0.0227(5) 0.3253(8) 0.058(3) Uani 1 d . .
H54 H 0.6796(10) -0.0429(5) 0.3624(8) 0.069 Uiso 1 calc R .
C55 C 0.5529(11) -0.0454(6) 0.2387(8) 0.065(3) Uani 1 d . .
H55 H 0.5960(11) -0.0798(6) 0.2161(8) 0.079 Uiso 1 calc R .
C56 C 0.4378(9) -0.0164(5) 0.1858(6) 0.049(2) Uani 1 d . .
H56 H 0.4033(9) -0.0328(5) 0.1276(6) 0.058 Uiso 1 calc R .
C57 C 0.2496(8) 0.0638(4) 0.1522(5) 0.038(2) Uani 1 d . .
H57 H 0.2054(8) 0.0271(4) 0.1097(5) 0.046 Uiso 1 calc R .
C58 C 0.1589(8) 0.1091(4) 0.1703(5) 0.034(2) Uani 1 d . .
C59 C 0.1638(7) 0.1460(4) 0.2511(5) 0.031(2) Uani 1 d . .
C60 C 0.1359(8) 0.1205(5) 0.3276(5) 0.036(2) Uani 1 d . .
H60 H 0.1948(8) 0.1418(5) 0.3817(5) 0.043 Uiso 1 calc R .
C61 C 0.1041(8) 0.0467(5) 0.3444(5) 0.034(2) Uani 1 d . .
C62 C 0.1367(9) 0.0229(6) 0.4319(6) 0.053(3) Uani 1 d . .
H62 H 0.1806(9) 0.0530(6) 0.4780(6) 0.064 Uiso 1 calc R .
C63 C 0.1052(11) -0.0443(6) 0.4513(7) 0.061(3) Uani 1 d . .
H63 H 0.1274(11) -0.0587(6) 0.5104(7) 0.074 Uiso 1 calc R .
C64 C 0.0423(11) -0.0902(6) 0.3858(8) 0.065(3) Uani 1 d . .
H64 H 0.0225(11) -0.1357(6) 0.4002(8) 0.078 Uiso 1 calc R .
C65 C 0.0081(10) -0.0691(5) 0.2982(7) 0.054(3) Uani 1 d . .
H65 H -0.0364(10) -0.0997(5) 0.2528(7) 0.065 Uiso 1 calc R .
C66 C 0.0416(10) -0.0008(5) 0.2788(6) 0.051(3) Uani 1 d . .
H66 H 0.0209(10) 0.0132(5) 0.2196(6) 0.061 Uiso 1 calc R .

loop_
_atom_type_symbol
_atom_type_description
_atom_type_scat_dispersion_real
_atom_type_scat_dispersion_imag
_atom_type_scat_source
C C 0.0033 0.0016 'International Tables Vol C Tables 4.2.6.8 and 6.1.1.4'
H H 0.0000 0.0000 'International Tables Vol C Tables 4.2.6.8 and 6.1.1.4'
O O 0.0106 0.0060 'International Tables Vol C Tables 4.2.6.8 and 6.1.1.4'
Ru Ru -1.2594 0.8363 'International Tables Vol C Tables 4.2.6.8 and 6.1.1.4'

loop_
_geom_angle_atom_site_label_1
_geom_angle_atom_site_label_2
_geom_angle_atom_site_label_3
_geom_angle
_geom_angle_site_symmetry_1
_geom_angle_site_symmetry_3
_geom_angle_publ_flag
C11 Ru1 C12 88.6(5) . . ?
C11 Ru1 C13 94.7(4) . . ?
C12 Ru1 C13 97.3(5) . . ?
C11 Ru1 C60 92.0(4) . . ?
C12 Ru1 C60 86.6(4) . . ?
C13 Ru1 C60 172.3(4) . . ?
C11 Ru1 C59 113.5(4) . . ?
C12 Ru1 C59 113.9(4) . . ?
C13 Ru1 C59 137.4(4) . . ?
C60 Ru1 C59 35.4(3) . . ?
C11 Ru1 Ru2 156.3(3) . . ?
C12 Ru1 Ru2 110.5(3) . . ?
C13 Ru1 Ru2 96.6(3) . . ?
C60 Ru1 Ru2 75.8(2) . . ?
C59 Ru1 Ru2 46.5(2) . . ?
C11 Ru1 Ru4 100.6(3) . . ?
C12 Ru1 Ru4 170.5(3) . . ?
C13 Ru1 Ru4 84.4(3) . . ?
C60 Ru1 Ru4 90.7(2) . . ?
C59 Ru1 Ru4 60.3(2) . . ?
Ru2 Ru1 Ru4 60.05(3) . . ?
C22 Ru2 C23 89.0(4) . . ?
C22 Ru2 C21 91.2(4) . . ?
C23 Ru2 C21 97.8(4) . . ?
C22 Ru2 C59 98.1(4) . . ?
C23 Ru2 C59 99.7(4) . . ?
C21 Ru2 C59 160.3(3) . . ?
C22 Ru2 Ru1 69.4(3) . . ?
C23 Ru2 Ru1 141.7(3) . . ?
C21 Ru2 Ru1 113.4(3) . . ?
C59 Ru2 Ru1 55.2(2) . . ?
C22 Ru2 Ru4 129.9(3) . . ?
C23 Ru2 Ru4 137.8(3) . . ?
C21 Ru2 Ru4 97.1(3) . . ?
C59 Ru2 Ru4 63.6(2) . . ?
Ru1 Ru2 Ru4 61.90(3) . . ?
C22 Ru2 Ru3 169.5(3) . . ?
C23 Ru2 Ru3 81.8(3) . . ?
C21 Ru2 Ru3 95.0(3) . . ?
C59 Ru2 Ru3 78.6(2) . . ?
Ru1 Ru2 Ru3 115.39(3) . . ?
Ru4 Ru2 Ru3 57.72(3) . . ?
C31 Ru3 C33 89.1(5) . . ?
C31 Ru3 C32 94.7(4) . . ?
C33 Ru3 C32 93.3(4) . . ?
C31 Ru3 C58 116.8(3) . . ?
C33 Ru3 C58 114.0(4) . . ?
C32 Ru3 C58 137.3(3) . . ?
C31 Ru3 C57 96.3(4) . . ?
C33 Ru3 C57 87.5(4) . . ?
C32 Ru3 C57 169.1(3) . . ?
C58 Ru3 C57 34.6(3) . . ?
C31 Ru3 Ru4 157.3(3) . . ?
C33 Ru3 Ru4 111.7(4) . . ?
C32 Ru3 Ru4 93.2(3) . . ?
C58 Ru3 Ru4 47.3(2) . . ?
C57 Ru3 Ru4 76.5(2) . . ?
C31 Ru3 Ru2 98.9(3) . . ?
C33 Ru3 Ru2 172.0(4) . . ?
C32 Ru3 Ru2 86.5(3) . . ?
C58 Ru3 Ru2 62.0(2) . . ?
C57 Ru3 Ru2 91.2(2) . . ?
Ru4 Ru3 Ru2 60.37(3) . . ?
C41 Ru4 C43 86.8(5) . . ?
C41 Ru4 C42 96.9(5) . . ?
C43 Ru4 C42 95.7(4) . . ?
C41 Ru4 C58 109.3(4) . . ?
C43 Ru4 C58 93.9(4) . . ?
C42 Ru4 C58 152.6(4) . . ?
C41 Ru4 Ru3 152.4(4) . . ?
C43 Ru4 Ru3 72.8(3) . . ?
C42 Ru4 Ru3 103.4(3) . . ?
C58 Ru4 Ru3 55.4(2) . . ?
C41 Ru4 Ru2 137.4(3) . . ?
C43 Ru4 Ru2 134.4(4) . . ?
C42 Ru4 Ru2 90.1(3) . . ?
C58 Ru4 Ru2 65.2(2) . . ?
Ru3 Ru4 Ru2 61.91(3) . . ?
C41 Ru4 Ru1 79.3(3) . . ?
C43 Ru4 Ru1 161.8(4) . . ?
C42 Ru4 Ru1 97.7(3) . . ?
C58 Ru4 Ru1 79.8(2) . . ?
Ru3 Ru4 Ru1 115.71(3) . . ?
Ru2 Ru4 Ru1 58.05(3) . . ?
O11 C11 Ru1 178.0(11) . . ?
O12 C12 Ru1 178.7(13) . . ?
O13 C13 Ru1 176.1(11) . . ?
O21 C21 Ru2 177.8(9) . . ?
O22 C22 Ru2 167.0(9) . . ?
O23 C23 Ru2 173.2(9) . . ?
O31 C31 Ru3 179.8(8) . . ?
O32 C32 Ru3 174.5(9) . . ?
O33 C33 Ru3 178.2(12) . . ?
O41 C41 Ru4 174.4(10) . . ?
O42 C42 Ru4 178.2(11) . . ?
O43 C43 Ru4 169.8(11) . . ?
C56 C51 C52 117.8(8) . . ?
C56 C51 C57 118.0(8) . . ?
C52 C51 C57 124.2(8) . . ?
C53 C52 C51 119.0(9) . . ?
C54 C53 C52 121.4(10) . . ?
C53 C54 C55 119.9(10) . . ?
C56 C55 C54 119.1(10) . . ?
C55 C56 C51 122.8(9) . . ?
C58 C57 C51 127.7(8) . . ?
C58 C57 Ru3 72.4(5) . . ?
C51 C57 Ru3 119.3(6) . . ?
C57 C58 C59 130.0(8) . . ?
C57 C58 Ru4 131.4(6) . . ?
C59 C58 Ru4 96.9(6) . . ?
C57 C58 Ru3 73.0(5) . . ?
C59 C58 Ru3 113.8(5) . . ?
Ru4 C58 Ru3 77.3(3) . . ?
C60 C59 C58 129.0(7) . . ?
C60 C59 Ru2 129.2(6) . . ?
C58 C59 Ru2 100.8(5) . . ?
C60 C59 Ru1 71.5(5) . . ?
C58 C59 Ru1 116.8(5) . . ?
Ru2 C59 Ru1 78.2(3) . . ?
C59 C60 C61 126.7(7) . . ?
C59 C60 Ru1 73.1(5) . . ?
C61 C60 Ru1 119.7(5) . . ?
C66 C61 C62 116.8(8) . . ?
C66 C61 C60 124.3(7) . . ?
C62 C61 C60 118.9(8) . . ?
C63 C62 C61 121.1(10) . . ?
C64 C63 C62 121.3(10) . . ?
C63 C64 C65 119.7(10) . . ?
C64 C65 C66 118.6(10) . . ?
C61 C66 C65 122.3(9) . . ?

loop_
_geom_bond_atom_site_label_1
_geom_bond_atom_site_label_2
_geom_bond_distance
_geom_bond_site_symmetry_2
_geom_bond_publ_flag
Ru1 C11 1.876(10) . ?
Ru1 C12 1.889(11) . ?
Ru1 C13 1.909(11) . ?
Ru1 C60 2.316(8) . ?
Ru1 C59 2.337(8) . ?
Ru1 Ru2 2.7848(12) . ?
Ru1 Ru4 2.8952(11) . ?
Ru2 C22 1.892(9) . ?
Ru2 C23 1.909(10) . ?
Ru2 C21 1.973(10) . ?
Ru2 C59 2.065(8) . ?
Ru2 Ru4 2.8440(11) . ?
Ru2 Ru3 2.8865(10) . ?
Ru3 C31 1.869(11) . ?
Ru3 C33 1.894(11) . ?
Ru3 C32 1.933(11) . ?
Ru3 C58 2.335(8) . ?
Ru3 C57 2.343(8) . ?
Ru3 Ru4 2.7662(13) . ?
Ru4 C41 1.894(11) . ?
Ru4 C43 1.899(11) . ?
Ru4 C42 1.950(11) . ?
Ru4 C58 2.083(9) . ?
O11 C11 1.121(11) . ?
O12 C12 1.131(12) . ?
O13 C13 1.150(12) . ?
O21 C21 1.123(11) . ?
O22 C22 1.143(10) . ?
O23 C23 1.130(11) . ?
O31 C31 1.142(11) . ?
O32 C32 1.130(11) . ?
O33 C33 1.131(12) . ?
O41 C41 1.145(11) . ?
O42 C42 1.126(11) . ?
O43 C43 1.139(11) . ?
C51 C56 1.383(12) . ?
C51 C52 1.403(11) . ?
C51 C57 1.476(11) . ?
C52 C53 1.401(12) . ?
C53 C54 1.367(13) . ?
C54 C55 1.376(14) . ?
C55 C56 1.375(13) . ?
C57 C58 1.391(11) . ?
C58 C59 1.441(11) . ?
C59 C60 1.414(11) . ?
C60 C61 1.478(12) . ?
C61 C66 1.379(12) . ?
C61 C62 1.391(11) . ?
C62 C63 1.371(14) . ?
C63 C64 1.360(14) . ?
C64 C65 1.376(14) . ?
C65 C66 1.399(12) . ?
